data_4101070
_journal_name_full 'Journal of the American Chemical Society'
_journal_paper_doi 10.1021/ja057395c
_journal_year 2006
_chemical_formula_moiety '( C47 H63 O4 N ) ( C H3 N )'
_chemical_formula_sum 'C50.5 H74.75 Cl0.75 N2.5 O4.75'
_chemical_formula_weight 819.47
_space_group_IT_number 88
_symmetry_cell_setting tetragonal
_symmetry_space_group_name_Hall '-I 4ad'
_symmetry_space_group_name_H-M 'I 41/a :2'
_cell_angle_alpha 90.00
_cell_angle_beta 90.00
_cell_angle_gamma 90.00
_cell_formula_units_Z 16
_cell_length_a 23.1968(7)
_cell_length_b 23.1968(7)
_cell_length_c 38.961(2)
_cell_measurement_temperature 163(2)
_cell_volume 20964.4(15)
_diffrn_ambient_temperature 163(2)
_exptl_crystal_density_diffrn 1.039
_cod_original_sg_symbol_Hall '-I 4xy'
_cod_original_sg_symbol_H-M 'I 41/a'
_cod_original_formula_sum 'C50.50 H74.75 Cl0.75 N2.50 O4.75'
_cod_database_code 4101070

loop_
_symmetry_equiv_pos_as_xyz
'x, y, z'
'-x+1/2, -y, z+1/2'
'-y+3/4, x+1/4, z+1/4'
'y+3/4, -x+3/4, z+3/4'
'x+1/2, y+1/2, z+1/2'
'-x+1, -y+1/2, z+1'
'-y+5/4, x+3/4, z+3/4'
'y+5/4, -x+5/4, z+5/4'
'-x, -y, -z'
'x-1/2, y, -z-1/2'
'y-3/4, -x-1/4, -z-1/4'
'-y-3/4, x-3/4, -z-3/4'
'-x+1/2, -y+1/2, -z+1/2'
'x, y+1/2, -z'
'y-1/4, -x+1/4, -z+1/4'
'-y-1/4, x-1/4, -z-1/4'

loop_
_atom_site_label
_atom_site_type_symbol
_atom_site_fract_x
_atom_site_fract_y
_atom_site_fract_z
_atom_site_U_iso_or_equiv
_atom_site_adp_type
_atom_site_occupancy
_atom_site_symmetry_multiplicity
_atom_site_calc_flag
_atom_site_refinement_flags
_atom_site_disorder_assembly
_atom_site_disorder_group
O1 O 0.48583(15) 0.42613(14) 0.11884(8) 0.0340(9) Uani 1 1 d . . .
O2 O 0.46567(15) 0.32659(14) 0.07225(9) 0.0362(10) Uani 1 1 d . . .
H2 H 0.4402 0.3048 0.0804 0.043 Uiso 1 1 calc R . .
O3 O 0.39108(15) 0.26409(14) 0.10458(9) 0.0362(10) Uani 1 1 d . . .
O4 O 0.38391(16) 0.34996(15) 0.14699(9) 0.0435(10) Uani 1 1 d . . .
H4 H 0.3832 0.3212 0.1339 0.052 Uiso 1 1 calc R . .
N1 N 0.54807(19) 0.32421(18) 0.12833(11) 0.0391(12) Uani 1 1 d . . .
H1NA H 0.5289 0.3113 0.1472 0.047 Uiso 1 1 calc R . .
H1NB H 0.5665 0.2942 0.1181 0.047 Uiso 1 1 calc R . .
H1NC H 0.5225 0.3401 0.1133 0.047 Uiso 1 1 calc R . .
C1 C 0.5027(2) 0.4320(2) 0.04513(13) 0.0319(13) Uani 1 1 d . . .
H1A H 0.5253 0.4583 0.0303 0.038 Uiso 1 1 calc R . .
H1B H 0.5295 0.4141 0.0618 0.038 Uiso 1 1 calc R . .
C2 C 0.4069(2) 0.2366(2) 0.03344(14) 0.0389(14) Uani 1 1 d . . .
H2A H 0.4346 0.2226 0.0509 0.047 Uiso 1 1 calc R . .
H2B H 0.4040 0.2069 0.0153 0.047 Uiso 1 1 calc R . .
C3 C 0.2811(2) 0.2799(2) 0.13673(13) 0.0376(14) Uani 1 1 d . . .
H3A H 0.3131 0.2624 0.1499 0.045 Uiso 1 1 calc R . .
H3B H 0.2446 0.2629 0.1451 0.045 Uiso 1 1 calc R . .
C4 C 0.3835(2) 0.4711(2) 0.15235(13) 0.0375(14) Uani 1 1 d . . .
H4A H 0.4144 0.4488 0.1637 0.045 Uiso 1 1 calc R . .
H4B H 0.3769 0.5068 0.1658 0.045 Uiso 1 1 calc R . .
C10 C 0.4484(2) 0.4603(2) 0.09973(13) 0.0315(13) Uani 1 1 d . . .
C11 C 0.4018(2) 0.4867(2) 0.11596(13) 0.0325(14) Uani 1 1 d . . .
C12 C 0.3688(2) 0.5252(2) 0.09695(14) 0.0354(14) Uani 1 1 d . . .
H12A H 0.3382 0.5450 0.1081 0.043 Uiso 1 1 calc R . .
C13 C 0.3787(2) 0.5361(2) 0.06209(14) 0.0335(14) Uani 1 1 d . . .
C14 C 0.4219(2) 0.5042(2) 0.04654(13) 0.0329(14) Uani 1 1 d . . .
H14A H 0.4275 0.5081 0.0225 0.040 Uiso 1 1 calc R . .
C15 C 0.4573(2) 0.4666(2) 0.06453(13) 0.0305(13) Uani 1 1 d . . .
C16 C 0.3427(2) 0.5819(2) 0.04309(14) 0.0415(15) Uani 1 1 d . . .
C17 C 0.3558(4) 0.6409(3) 0.05850(18) 0.074(2) Uani 1 1 d . . .
H17A H 0.3971 0.6492 0.0561 0.112 Uiso 1 1 calc R . .
H17B H 0.3453 0.6410 0.0829 0.112 Uiso 1 1 calc R . .
H17C H 0.3335 0.6705 0.0464 0.112 Uiso 1 1 calc R . .
C18 C 0.2780(3) 0.5696(3) 0.0474(2) 0.072(2) Uani 1 1 d . . .
H18A H 0.2557 0.5990 0.0351 0.109 Uiso 1 1 calc R . .
H18B H 0.2679 0.5705 0.0718 0.109 Uiso 1 1 calc R . .
H18C H 0.2691 0.5314 0.0379 0.109 Uiso 1 1 calc R . .
C19 C 0.3555(3) 0.5835(3) 0.00488(15) 0.0543(17) Uani 1 1 d . . .
H19A H 0.3966 0.5911 0.0013 0.081 Uiso 1 1 calc R . .
H19B H 0.3327 0.6141 -0.0059 0.081 Uiso 1 1 calc R . .
H19C H 0.3454 0.5463 -0.0054 0.081 Uiso 1 1 calc R . .
C20 C 0.4563(2) 0.3338(2) 0.03764(13) 0.0314(13) Uani 1 1 d . . .
C21 C 0.4754(2) 0.3853(2) 0.02309(13) 0.0320(13) Uani 1 1 d . . .
C22 C 0.4657(2) 0.3943(2) -0.01193(14) 0.0385(14) Uani 1 1 d . . .
H22A H 0.4789 0.4292 -0.0221 0.046 Uiso 1 1 calc R . .
C23 C 0.4374(2) 0.3542(3) -0.03239(14) 0.0434(15) Uani 1 1 d . . .
C24 C 0.4202(2) 0.3033(2) -0.01669(14) 0.0419(15) Uani 1 1 d . . .
H24A H 0.4012 0.2750 -0.0303 0.050 Uiso 1 1 calc R . .
C25 C 0.4294(2) 0.2914(2) 0.01808(13) 0.0326(13) Uani 1 1 d . . .
C26 C 0.4234(3) 0.3689(3) -0.07017(15) 0.0601(19) Uani 1 1 d . . .
C27 C 0.4766(3) 0.3815(4) -0.08946(16) 0.075(2) Uani 1 1 d . . .
H27A H 0.5012 0.3472 -0.0898 0.112 Uiso 1 1 calc R . .
H27B H 0.4972 0.4134 -0.0784 0.112 Uiso 1 1 calc R . .
H27C H 0.4667 0.3923 -0.1131 0.112 Uiso 1 1 calc R . .
C28 C 0.3853(3) 0.3259(3) -0.08650(16) 0.0605(19) Uani 1 1 d . . .
H28A H 0.4046 0.2883 -0.0867 0.091 Uiso 1 1 calc R . .
H28B H 0.3769 0.3378 -0.1101 0.091 Uiso 1 1 calc R . .
H28C H 0.3493 0.3230 -0.0735 0.091 Uiso 1 1 calc R . .
C29 C 0.3874(3) 0.4269(3) -0.07169(18) 0.070(2) Uani 1 1 d . . .
H29A H 0.3782 0.4360 -0.0956 0.105 Uiso 1 1 calc R . .
H29B H 0.4102 0.4583 -0.0617 0.105 Uiso 1 1 calc R . .
H29C H 0.3516 0.4223 -0.0586 0.105 Uiso 1 1 calc R . .
C30 C 0.3429(2) 0.2573(2) 0.08485(14) 0.0322(14) Uani 1 1 d . . .
C31 C 0.3481(2) 0.2447(2) 0.05008(14) 0.0328(14) Uani 1 1 d . . .
C32 C 0.2987(3) 0.2440(2) 0.02976(15) 0.0405(15) Uani 1 1 d . . .
H32A H 0.3025 0.2353 0.0060 0.049 Uiso 1 1 calc R . .
C33 C 0.2439(2) 0.2556(2) 0.04257(15) 0.0400(15) Uani 1 1 d . A .
C34 C 0.2402(2) 0.2652(2) 0.07760(15) 0.0381(14) Uani 1 1 d . . .
H34A H 0.2032 0.2718 0.0874 0.046 Uiso 1 1 calc R . .
C35 C 0.2883(2) 0.2658(2) 0.09926(14) 0.0349(14) Uani 1 1 d . . .
C36 C 0.1912(3) 0.2580(3) 0.01915(16) 0.0549(17) Uani 1 1 d . . .
C37 C 0.1764(5) 0.1933(5) 0.0067(3) 0.034(3) Uiso 0.50 1 d P A 1
H37A H 0.1706 0.1686 0.0269 0.051 Uiso 0.50 1 calc PR A 1
H37B H 0.2085 0.1782 -0.0070 0.051 Uiso 0.50 1 calc PR A 1
H37C H 0.1413 0.1937 -0.0072 0.051 Uiso 0.50 1 calc PR A 1
C38 C 0.1351(5) 0.2759(6) 0.0375(3) 0.048(3) Uiso 0.50 1 d P A 1
H38A H 0.1293 0.2515 0.0578 0.072 Uiso 0.50 1 calc PR A 1
H38B H 0.1024 0.2712 0.0218 0.072 Uiso 0.50 1 calc PR A 1
H38C H 0.1378 0.3163 0.0446 0.072 Uiso 0.50 1 calc PR A 1
C39 C 0.2005(5) 0.2953(6) -0.0120(3) 0.042(3) Uiso 0.50 1 d P A 1
H39A H 0.1654 0.2955 -0.0260 0.063 Uiso 0.50 1 calc PR A 1
H39B H 0.2326 0.2798 -0.0256 0.063 Uiso 0.50 1 calc PR A 1
H39C H 0.2096 0.3347 -0.0047 0.063 Uiso 0.50 1 calc PR A 1
C37A C 0.1538(11) 0.3128(11) 0.0303(7) 0.151(9) Uiso 0.50 1 d P A 2
H37D H 0.1778 0.3476 0.0292 0.226 Uiso 0.50 1 calc PR A 2
H37E H 0.1398 0.3075 0.0538 0.226 Uiso 0.50 1 calc PR A 2
H37F H 0.1209 0.3170 0.0148 0.226 Uiso 0.50 1 calc PR A 2
C38A C 0.2092(9) 0.2719(9) -0.0194(5) 0.095(6) Uiso 0.50 1 d P A 2
H38D H 0.2352 0.3052 -0.0198 0.142 Uiso 0.50 1 calc PR A 2
H38E H 0.1746 0.2806 -0.0329 0.142 Uiso 0.50 1 calc PR A 2
H38F H 0.2289 0.2384 -0.0293 0.142 Uiso 0.50 1 calc PR A 2
C39A C 0.1549(11) 0.2116(11) 0.0200(6) 0.135(8) Uiso 0.50 1 d P A 2
H39D H 0.1228 0.2180 0.0041 0.202 Uiso 0.50 1 calc PR A 2
H39E H 0.1399 0.2067 0.0434 0.202 Uiso 0.50 1 calc PR A 2
H39F H 0.1760 0.1768 0.0132 0.202 Uiso 0.50 1 calc PR A 2
C40 C 0.3306(2) 0.3763(2) 0.14690(13) 0.0348(14) Uani 1 1 d . . .
C41 C 0.2803(2) 0.3442(2) 0.14309(13) 0.0366(14) Uani 1 1 d . . .
C42 C 0.2276(2) 0.3738(2) 0.14281(14) 0.0407(15) Uani 1 1 d . . .
H42A H 0.1932 0.3523 0.1397 0.049 Uiso 1 1 calc R . .
C43 C 0.2233(2) 0.4327(3) 0.14682(15) 0.0449(16) Uani 1 1 d . . .
C44 C 0.2751(3) 0.4628(3) 0.15175(14) 0.0457(16) Uani 1 1 d . . .
H44A H 0.2734 0.5032 0.1556 0.055 Uiso 1 1 calc R . .
C45 C 0.3290(2) 0.4360(2) 0.15129(13) 0.0361(14) Uani 1 1 d . . .
C46 C 0.1658(3) 0.4650(3) 0.1446(2) 0.0615(19) Uani 1 1 d . . .
C47 C 0.1562(3) 0.5009(4) 0.1766(2) 0.097(3) Uani 1 1 d . . .
H47A H 0.1547 0.4756 0.1967 0.146 Uiso 1 1 calc R . .
H47B H 0.1197 0.5220 0.1745 0.146 Uiso 1 1 calc R . .
H47C H 0.1880 0.5284 0.1792 0.146 Uiso 1 1 calc R . .
C48 C 0.1672(3) 0.5045(4) 0.1132(3) 0.102(3) Uani 1 1 d . . .
H48A H 0.1737 0.4814 0.0925 0.153 Uiso 1 1 calc R . .
H48B H 0.1983 0.5327 0.1158 0.153 Uiso 1 1 calc R . .
H48C H 0.1302 0.5247 0.1112 0.153 Uiso 1 1 calc R . .
C49 C 0.1147(3) 0.4240(3) 0.1395(2) 0.081(2) Uani 1 1 d . . .
H49A H 0.1119 0.3980 0.1593 0.122 Uiso 1 1 calc R . .
H49B H 0.1205 0.4014 0.1186 0.122 Uiso 1 1 calc R . .
H49C H 0.0791 0.4464 0.1375 0.122 Uiso 1 1 calc R . .
C51 C 0.5313(2) 0.4590(2) 0.13447(15) 0.0449(15) Uani 1 1 d . . .
H51A H 0.5150 0.4909 0.1482 0.054 Uiso 1 1 calc R . .
H51B H 0.5567 0.4756 0.1166 0.054 Uiso 1 1 calc R . .
C52 C 0.5649(3) 0.4188(3) 0.15709(17) 0.0587(19) Uani 1 1 d . . .
H52A H 0.5392 0.4044 0.1754 0.070 Uiso 1 1 calc R . .
H52B H 0.5963 0.4409 0.1682 0.070 Uiso 1 1 calc R . .
C53 C 0.5908(2) 0.3681(2) 0.13869(17) 0.0519(17) Uani 1 1 d . . .
H53A H 0.6111 0.3820 0.1180 0.062 Uiso 1 1 calc R . .
H53B H 0.6197 0.3497 0.1538 0.062 Uiso 1 1 calc R . .
C100 C 0.4688(7) 0.3170(7) 0.1883(4) 0.089(5) Uiso 0.50 1 d P B 1
Cl1 Cl 0.5000 0.2500 0.1814(2) 0.130(3) Uiso 0.50 2 d SP . 1
Cl2 Cl 0.4026(3) 0.2909(3) 0.21036(18) 0.150(2) Uiso 0.50 1 d P B 1
N12 N 0.3211(9) 0.1886(8) 0.2224(5) 0.137(6) Uiso 0.50 1 d P C 1
C103 C 0.2884(10) 0.1560(10) 0.2399(6) 0.121(7) Uiso 0.50 1 d P C 1
C104 C 0.2377(8) 0.1233(8) 0.2594(5) 0.096(5) Uiso 0.50 1 d P C 1
O100 O 0.4225(10) 0.2073(10) 0.2047(6) 0.095(7) Uiso 0.25 1 d P D 2
O101 O 0.1873(12) 0.1444(12) 0.2518(7) 0.117(8) Uiso 0.25 1 d P E 2
O104 O 0.2834(17) 0.1534(17) 0.2731(11) 0.178(14) Uiso 0.25 1 d P F 2
N11 N 0.2804(6) 0.4348(6) -0.0059(4) 0.156(5) Uiso 0.75 1 d P . .
C101 C 0.2965(6) 0.4172(5) 0.0209(4) 0.097(4) Uiso 0.75 1 d P . .
N11A N 0.2113(18) 0.4238(16) 0.0371(10) 0.137(12) Uiso 0.25 1 d P . .
C01A C 0.2600(16) 0.4119(14) 0.0426(9) 0.080(9) Uiso 0.25 1 d P . .
C102 C 0.3134(3) 0.3970(3) 0.05240(17) 0.0601(18) Uiso 1 1 d . . .

loop_
_atom_site_aniso_label
_atom_site_aniso_U_11
_atom_site_aniso_U_22
_atom_site_aniso_U_33
_atom_site_aniso_U_23
_atom_site_aniso_U_13
_atom_site_aniso_U_12
O1 0.037(2) 0.030(2) 0.035(2) -0.0019(17) -0.0061(18) 0.0009(18)
O2 0.043(2) 0.034(2) 0.032(2) 0.0005(17) 0.0000(17) -0.0062(17)
O3 0.043(2) 0.030(2) 0.035(2) -0.0011(16) -0.0010(19) 0.0029(17)
O4 0.042(2) 0.039(2) 0.050(2) -0.0101(19) -0.0028(19) 0.0058(19)
N1 0.041(3) 0.036(3) 0.041(3) -0.007(2) -0.003(2) 0.007(2)
C1 0.032(3) 0.032(3) 0.032(3) -0.001(3) -0.001(2) -0.004(3)
C2 0.050(4) 0.029(3) 0.038(3) -0.007(3) 0.000(3) 0.002(3)
C3 0.041(3) 0.031(3) 0.041(4) 0.003(3) 0.006(3) -0.003(3)
C4 0.045(3) 0.032(3) 0.036(3) -0.002(3) 0.003(3) 0.004(3)
C10 0.036(3) 0.026(3) 0.033(3) -0.002(3) -0.002(3) -0.001(3)
C11 0.044(3) 0.027(3) 0.027(3) -0.005(3) 0.002(3) -0.004(3)
C12 0.037(3) 0.031(3) 0.038(4) -0.005(3) 0.005(3) 0.002(3)
C13 0.035(3) 0.030(3) 0.036(4) -0.003(3) 0.000(3) -0.003(3)
C14 0.038(3) 0.031(3) 0.030(3) -0.001(3) -0.001(3) -0.007(3)
C15 0.030(3) 0.026(3) 0.035(3) -0.003(3) -0.001(3) -0.003(3)
C16 0.045(4) 0.038(3) 0.041(4) 0.002(3) -0.001(3) 0.009(3)
C17 0.126(7) 0.035(4) 0.063(5) -0.005(3) -0.033(4) 0.016(4)
C18 0.048(4) 0.082(5) 0.088(6) 0.037(4) 0.003(4) 0.019(4)
C19 0.063(4) 0.054(4) 0.046(4) 0.008(3) -0.005(3) 0.020(3)
C20 0.031(3) 0.034(3) 0.029(3) -0.004(3) -0.002(3) 0.005(3)
C21 0.029(3) 0.035(3) 0.032(3) -0.003(3) 0.005(2) 0.002(3)
C22 0.039(3) 0.041(3) 0.035(4) -0.003(3) 0.000(3) -0.008(3)
C23 0.045(4) 0.056(4) 0.029(3) -0.004(3) -0.002(3) -0.018(3)
C24 0.049(4) 0.042(4) 0.035(4) -0.011(3) 0.000(3) -0.018(3)
C25 0.032(3) 0.030(3) 0.035(4) -0.006(3) 0.002(3) -0.001(3)
C26 0.072(5) 0.075(5) 0.033(4) 0.003(3) -0.004(3) -0.031(4)
C27 0.073(5) 0.114(6) 0.037(4) 0.007(4) 0.002(4) -0.021(5)
C28 0.064(4) 0.069(5) 0.048(4) 0.008(3) -0.018(3) -0.012(4)
C29 0.085(5) 0.062(5) 0.064(5) 0.005(4) -0.015(4) 0.006(4)
C30 0.036(4) 0.022(3) 0.039(4) 0.001(2) -0.007(3) 0.000(2)
C31 0.040(4) 0.024(3) 0.035(4) -0.004(2) -0.004(3) -0.002(2)
C32 0.052(4) 0.031(3) 0.038(3) -0.003(3) 0.001(3) -0.005(3)
C33 0.039(4) 0.032(3) 0.048(4) 0.002(3) -0.007(3) -0.004(3)
C34 0.037(3) 0.029(3) 0.049(4) 0.006(3) 0.006(3) -0.002(3)
C35 0.040(4) 0.023(3) 0.041(3) 0.002(3) -0.001(3) -0.004(2)
C36 0.048(4) 0.059(4) 0.058(4) 0.003(3) -0.007(3) -0.004(3)
C40 0.041(4) 0.036(4) 0.027(3) 0.000(3) 0.003(3) 0.006(3)
C41 0.040(4) 0.039(3) 0.030(3) 0.003(3) 0.007(3) -0.001(3)
C42 0.039(4) 0.040(4) 0.043(4) 0.000(3) 0.010(3) 0.000(3)
C43 0.042(4) 0.043(4) 0.050(4) -0.001(3) 0.014(3) 0.002(3)
C44 0.056(4) 0.034(3) 0.047(4) 0.000(3) 0.017(3) 0.006(3)
C45 0.047(4) 0.033(3) 0.028(3) -0.001(3) 0.010(3) 0.001(3)
C46 0.043(4) 0.050(4) 0.092(5) 0.002(4) 0.016(4) 0.007(3)
C47 0.064(5) 0.089(6) 0.139(8) -0.046(6) 0.018(5) 0.013(5)
C48 0.058(5) 0.094(6) 0.154(9) 0.038(6) 0.006(5) 0.032(5)
C49 0.050(4) 0.072(5) 0.121(7) -0.014(5) 0.006(4) 0.016(4)
C51 0.046(4) 0.039(3) 0.049(4) -0.008(3) -0.010(3) 0.003(3)
C52 0.058(4) 0.049(4) 0.068(5) -0.020(3) -0.026(4) 0.011(3)
C53 0.040(4) 0.044(4) 0.072(4) -0.008(3) -0.021(3) 0.004(3)

loop_
_geom_bond_atom_site_label_1
_geom_bond_atom_site_label_2
_geom_bond_distance
_geom_bond_site_symmetry_2
_geom_bond_publ_flag
O1 C10 1.392(6) . ?
O1 C51 1.437(6) . ?
O2 C20 1.376(6) . ?
O3 C30 1.365(6) . ?
O4 C40 1.379(6) . ?
N1 C53 1.477(7) . ?
C1 C21 1.521(7) . ?
C1 C15 1.524(7) . ?
C2 C25 1.497(7) . ?
C2 C31 1.522(8) . ?
C3 C35 1.506(8) . ?
C3 C41 1.512(8) . ?
C4 C45 1.504(8) . ?
C4 C11 1.524(7) . ?
C10 C11 1.393(7) . ?
C10 C15 1.394(7) . ?
C11 C12 1.391(7) . ?
C12 C13 1.401(7) . ?
C13 C14 1.385(7) . ?
C13 C16 1.540(8) . ?
C14 C15 1.388(7) . ?
C16 C19 1.518(8) . ?
C16 C17 1.525(8) . ?
C16 C18 1.537(8) . ?
C20 C25 1.393(7) . ?
C20 C21 1.393(7) . ?
C21 C22 1.399(7) . ?
C22 C23 1.391(7) . ?
C23 C24 1.388(8) . ?
C23 C26 1.546(8) . ?
C24 C25 1.399(8) . ?
C26 C27 1.474(9) . ?
C26 C28 1.475(9) . ?
C26 C29 1.585(10) . ?
C30 C31 1.392(7) . ?
C30 C35 1.399(7) . ?
C31 C32 1.394(8) . ?
C32 C33 1.391(8) . ?
C33 C34 1.386(8) . ?
C33 C36 1.526(8) . ?
C34 C35 1.400(8) . ?
C36 C39A 1.37(2) . ?
C36 C39 1.505(14) . ?
C36 C38 1.543(13) . ?
C36 C38A 1.591(19) . ?
C36 C37A 1.60(2) . ?
C36 C37 1.616(13) . ?
C40 C45 1.395(8) . ?
C40 C41 1.393(8) . ?
C41 C42 1.401(8) . ?
C42 C43 1.379(8) . ?
C43 C44 1.401(8) . ?
C43 C46 1.532(9) . ?
C44 C45 1.397(8) . ?
C46 C47 1.518(10) . ?
C46 C48 1.526(11) . ?
C46 C49 1.532(9) . ?
C51 C52 1.500(8) . ?
C52 C53 1.504(8) . ?
C100 Cl1 1.735(17) . ?
C100 Cl2 1.861(18) . ?
Cl1 C100 1.735(17) 6_554 ?
N12 C103 1.27(3) . ?
C103 C104 1.59(3) . ?
N11 C101 1.180(16) . ?
C101 C102 1.373(14) . ?
N11A C01A 1.18(4) . ?
C01A C102 1.34(4) . ?
